data_2104267
loop_
_publ_author_name
'Friese, Karen'
'Kanke, Yasushi'
'Fitch, Andy N.'
'Morgenroth, Wolfgang'
'Grzechnik, Andrzej'

_publ_section_title
;
 Isosymmetrical phase transition in \a-YbV~4~O~8~
;
_journal_coeditor_code SN5072
_journal_issue 6
_journal_name_full 'Acta Crystallographica Section B'
_journal_page_first 652
_journal_page_last 660
_journal_paper_doi 10.1107/S0108768108026153
_journal_volume 64
_journal_year 2008
_chemical_formula_sum 'O8 V4 Yb'
_chemical_formula_weight 504.8
_chemical_name_common Ytterbiumvanadate
_chemical_name_systematic ' ?'
_space_group_IT_number 14
_symmetry_cell_setting monoclinic
_symmetry_space_group_name_Hall '-P 2yn'
_symmetry_space_group_name_H-M 'P 1 21/n 1'
_cell_angle_alpha 90
_cell_angle_beta 90.065(4)
_cell_angle_gamma 90
_cell_formula_units_Z 4
_cell_length_a 9.0469(4)
_cell_length_b 10.6159(4)
_cell_length_c 5.7814(3)
_cell_measurement_reflns_used 378
_cell_measurement_temperature 50
_cell_measurement_theta_max 10
_cell_measurement_theta_min 1
_cell_volume 555.25(4)
_computing_cell_refinement Jana2006
_computing_data_collection 'XDS (Kabsch, 2007)'
_computing_data_reduction 'XDS, Jana2006'
_computing_molecular_graphics 'Atoms (Dowty, 1999)'
_computing_publication_material 'Jana2006 (Petricek, Dusek & Palatinus, 2006)'
_computing_structure_refinement 'Jana2006 (Petricek, Dusek & Palatinus, 2006)'
_computing_structure_solution 'coordinates from model'
_diffrn_ambient_temperature 50
_diffrn_detector_area_resol_mean Mar-CCD165
_diffrn_measured_fraction_theta_full 0.95
_diffrn_measured_fraction_theta_max 31.79
_diffrn_measurement_device 'Huber 4-circle'
_diffrn_measurement_method \f-scans
_diffrn_radiation_source 'Hasylab; D3'
_diffrn_radiation_type Synchrotron
_diffrn_radiation_wavelength 0.47686
_diffrn_reflns_av_R_equivalents 0.0520
_diffrn_reflns_av_sigmaI/netI 0.0422
_diffrn_reflns_limit_h_max 19
_diffrn_reflns_limit_h_min -13
_diffrn_reflns_limit_k_max 20
_diffrn_reflns_limit_k_min -21
_diffrn_reflns_limit_l_max 12
_diffrn_reflns_limit_l_min -12
_diffrn_reflns_number 60438
_diffrn_reflns_reduction_process Jana2006
_diffrn_reflns_theta_full 31.82
_diffrn_reflns_theta_max 31.82
_diffrn_reflns_theta_min 2
_exptl_absorpt_coefficient_mu 7.882
_exptl_absorpt_correction_T_max 0.7856
_exptl_absorpt_correction_T_min 0.7082
_exptl_absorpt_correction_type numerical
_exptl_absorpt_process_details 'Xshape (Stoe &CIE), Jana2006 (Petricek, Dusek and Palatinus)'
_exptl_crystal_colour black
_exptl_crystal_density_diffrn 6.0366
_exptl_crystal_density_meas ?
_exptl_crystal_description irregular
_exptl_crystal_F_000 904
_exptl_crystal_size_max 0.11
_exptl_crystal_size_mid 0.095
_exptl_crystal_size_min 0.087
_refine_diff_density_max 3.91
_refine_diff_density_min -5.71
_refine_ls_extinction_coef 30E2(3)
_refine_ls_extinction_method 'B-C type 1 Gaussian isotropic (Becker & Coppens, 1974)'
_refine_ls_goodness_of_fit_ref 1.52
_refine_ls_number_parameters 119
_refine_ls_number_reflns 5965
_refine_ls_R_factor_all 0.0402
_refine_ls_R_factor_gt 0.0314
_refine_ls_shift/su_max 0.0164
_refine_ls_shift/su_mean 0.0021
_refine_ls_structure_factor_coef F
_refine_ls_weighting_details w=1/(\s^2^(F)+0.0001F^2^)
_refine_ls_weighting_scheme sigma
_refine_ls_wR_factor_gt 0.0355
_refine_ls_wR_factor_ref 0.0370
_reflns_number_gt 4931
_reflns_number_total 5965
_reflns_threshold_expression I>3\s(I)
_cod_data_source_file sn5072.cif
_cod_data_source_block VI
_cod_depositor_comments
;
The following automatic conversions were performed:
'_exptl_absorpt_correction_type' value 'Numerical' changed to 'numerical'
according to '/home/saulius/struct/CIF-dictionaries/cif_core.dic'
dictionary named 'cif_core.dic' version 2.4.1 from 2010-06-29.

Automatic conversion script
Id: cif_fix_enum 1527 2010-12-29 10:47:43Z saulius 

The following automatic conversions were performed:

'_exptl_absorpt_correction_type' value 'Numerical' changed to
'numerical' according to
/home/saulius/struct/CIF-dictionaries/cif_core.dic dictionary named
'cif_core.dic' version 2.4.1 from 2010-06-29.

Automatic conversion script
Id: cif_fix_values 1715 2011-07-08 13:25:40Z adriana 
;
_cod_original_sg_symbol_Hall '-P 2yabc'
_cod_original_formula_sum 'O8 V4 Yb1'
_cod_database_code 2104267
_cod_database_fobs_code 2104267

loop_
_symmetry_equiv_pos_site_id
_symmetry_equiv_pos_as_xyz
1 x,y,z
2 -x+1/2,y+1/2,-z+1/2
3 -x,-y,-z
4 x+1/2,-y+1/2,z+1/2

loop_
_atom_site_type_symbol
_atom_site_label
_atom_site_fract_x
_atom_site_fract_y
_atom_site_fract_z
_atom_site_U_iso_or_equiv
_atom_site_adp_type
_atom_site_calc_flag
_atom_site_occupancy
Yb Yb 0.756301(10) 0.655567(9) 0.128232(16) 0.00160(2) Uani d 1
V V1 0.42627(4) 0.61495(4) 0.13095(7) 0.00204(7) Uani d 1
V V2 0.40994(4) 0.09875(4) 0.12341(7) 0.00192(7) Uani d 1
V V3 0.45074(4) 0.61027(4) 0.62827(7) 0.00210(7) Uani d 1
V V4 0.41770(4) 0.10808(4) 0.62571(7) 0.00209(7) Uani d 1
O O1 0.20500(19) 0.16110(16) 0.1097(3) 0.0036(3) Uani d 1
O O2 0.11598(18) 0.47319(16) 0.1146(3) 0.0030(3) Uani d 1
O O3 0.53594(19) 0.77724(16) 0.1295(3) 0.0032(3) Uani d 1
O O4 0.41370(19) 0.42829(17) 0.1154(3) 0.0033(3) Uani d 1
O O5 0.2191(2) 0.15494(16) 0.6288(3) 0.0039(3) Uani d 1
O O6 0.11335(19) 0.47789(16) 0.6352(3) 0.0030(3) Uani d 1
O O7 0.50791(18) 0.79031(16) 0.6296(3) 0.0028(3) Uani d 1
O O8 0.41263(18) 0.42906(17) 0.6336(3) 0.0031(3) Uani d 1

loop_
_atom_site_aniso_label
_atom_site_aniso_U_11
_atom_site_aniso_U_22
_atom_site_aniso_U_33
_atom_site_aniso_U_12
_atom_site_aniso_U_13
_atom_site_aniso_U_23
_atom_site_aniso_type_symbol
Yb 0.00174(3) 0.00049(4) 0.00257(4) 0.00002(2) 0.00002(2) 0.00006(2) Yb
V1 0.00234(10) 0.00063(12) 0.00314(12) -0.00023(8) 0.00004(8) -0.00019(9) V
V2 0.00235(10) 0.00057(12) 0.00285(12) 0.00040(8) 0.00005(8) -0.00002(9) V
V3 0.00260(10) 0.00063(12) 0.00308(12) -0.00012(8) 0.00004(8) 0.00005(9) V
V4 0.00265(10) 0.00053(12) 0.00310(12) 0.00032(8) 0.00030(8) 0.00001(9) V
O1 0.0047(5) 0.0023(6) 0.0039(6) -0.0002(4) 0.0003(4) 0.0007(4) O
O2 0.0039(5) 0.0007(5) 0.0044(6) 0.0005(4) 0.0003(4) -0.0004(4) O
O3 0.0044(5) 0.0016(6) 0.0036(6) -0.0009(4) 0.0003(4) 0.0000(4) O
O4 0.0040(5) 0.0025(6) 0.0035(6) -0.0003(4) 0.0002(4) -0.0005(4) O
O5 0.0041(5) 0.0033(6) 0.0044(6) 0.0003(4) -0.0001(4) -0.0004(4) O
O6 0.0042(5) 0.0011(6) 0.0038(6) 0.0001(4) -0.0004(4) -0.0001(4) O
O7 0.0043(5) 0.0007(5) 0.0035(6) -0.0007(4) 0.0003(4) 0.0003(4) O
O8 0.0034(5) 0.0019(5) 0.0040(6) 0.0000(4) 0.0003(4) -0.0002(4) O

loop_
_atom_type_symbol
_atom_type_scat_dispersion_real
_atom_type_scat_dispersion_imag
_atom_type_scat_source
Yb -0.392 2.854 'International Tables Vol C Tables  4.2.6.8 and 6.1.1.1'
V 0.183 0.250 'International Tables Vol C Tables  4.2.6.8 and 6.1.1.1'
O 0.004 0.003 'International Tables Vol C Tables  4.2.6.8 and 6.1.1.1'

loop_
_geom_angle_atom_site_label_1
_geom_angle_atom_site_label_2
_geom_angle_atom_site_label_3
_geom_angle_site_symmetry_1
_geom_angle_site_symmetry_3
_geom_angle
_geom_angle_publ_flag
V1 Yb V1 . 3_665 55.946(9) yes
V1 Yb V1 . 4_564 117.632(9) yes
V1 Yb V1 . 4_565 116.911(9) yes
V1 Yb V2 . 2_655 148.422(10) yes
V1 Yb V2 . 3_665 70.671(10) yes
V1 Yb V2 . 4_554 103.847(9) yes
V1 Yb V2 . 4_555 103.467(9) yes
V1 Yb V3 . 1_554 46.204(9) yes
V1 Yb V3 . . 45.547(9) yes
V1 Yb V3 . 3_666 51.856(9) yes
V1 Yb V3 . 4_564 133.500(11) yes
V1 Yb V4 . 2_655 148.937(10) yes
V1 Yb V4 . 3_666 68.428(10) yes
V1 Yb V4 . 4_554 109.337(10) yes
V1 Yb V1 3_665 4_564 110.697(8) yes
V1 Yb V1 3_665 4_565 158.988(9) yes
V1 Yb V2 3_665 2_655 115.932(9) yes
V1 Yb V2 3_665 3_665 103.473(9) yes
V1 Yb V2 3_665 4_554 50.080(8) yes
V1 Yb V2 3_665 4_555 85.555(8) yes
V1 Yb V3 3_665 1_554 45.449(8) yes
V1 Yb V3 3_665 . 83.670(8) yes
V1 Yb V3 3_665 3_666 47.044(9) yes
V1 Yb V3 3_665 4_564 155.105(10) yes
V1 Yb V4 3_665 2_655 95.782(9) yes
V1 Yb V4 3_665 3_666 124.325(9) yes
V1 Yb V4 3_665 4_554 60.505(9) yes
V1 Yb V1 4_564 4_565 90.195(8) yes
V1 Yb V2 4_564 2_655 93.928(8) yes
V1 Yb V2 4_564 3_665 52.838(8) yes
V1 Yb V2 4_564 4_554 76.649(8) yes
V1 Yb V2 4_564 4_555 138.242(8) yes
V1 Yb V3 4_564 1_554 79.866(8) yes
V1 Yb V3 4_564 . 146.899(8) yes
V1 Yb V3 4_564 3_666 157.614(9) yes
V1 Yb V3 4_564 4_564 45.006(9) yes
V1 Yb V4 4_564 2_655 56.259(9) yes
V1 Yb V4 4_564 3_666 91.736(9) yes
V1 Yb V4 4_564 4_554 110.621(9) yes
V1 Yb V2 4_565 2_655 58.136(8) yes
V1 Yb V2 4_565 3_665 90.752(9) yes
V1 Yb V2 4_565 4_554 138.569(7) yes
V1 Yb V2 4_565 4_555 76.891(8) yes
V1 Yb V3 4_565 1_554 146.969(8) yes
V1 Yb V3 4_565 . 79.574(8) yes
V1 Yb V3 4_565 3_666 112.155(8) yes
V1 Yb V3 4_565 4_564 45.348(9) yes
V1 Yb V4 4_565 2_655 94.067(9) yes
V1 Yb V4 4_565 3_666 54.390(8) yes
V1 Yb V4 4_565 4_554 110.961(9) yes
V2 Yb V2 2_655 3_665 136.212(9) yes
V2 Yb V2 2_655 4_554 83.408(8) yes
V2 Yb V2 2_655 4_555 45.542(8) yes
V2 Yb V3 2_655 1_554 153.096(9) yes
V2 Yb V3 2_655 . 106.603(9) yes
V2 Yb V3 2_655 3_666 98.929(9) yes
V2 Yb V3 2_655 4_564 68.385(10) yes
V2 Yb V4 2_655 2_655 51.160(9) yes
V2 Yb V4 2_655 3_666 112.251(10) yes
V2 Yb V4 2_655 4_554 55.489(9) yes
V2 Yb V2 3_665 4_554 110.310(9) yes
V2 Yb V2 3_665 4_555 162.327(9) yes
V2 Yb V3 3_665 1_554 58.167(9) yes
V2 Yb V3 3_665 . 95.545(9) yes
V2 Yb V3 3_665 3_666 122.513(9) yes
V2 Yb V3 3_665 4_564 67.837(10) yes
V2 Yb V4 3_665 2_655 108.908(9) yes
V2 Yb V4 3_665 3_666 51.487(9) yes
V2 Yb V4 3_665 4_554 153.837(10) yes
V2 Yb V2 4_554 4_555 87.177(8) yes
V2 Yb V3 4_554 1_554 69.690(7) yes
V2 Yb V3 4_554 . 130.351(8) yes
V2 Yb V3 4_554 3_666 86.666(8) yes
V2 Yb V3 4_554 4_564 109.399(9) yes
V2 Yb V4 4_554 2_655 46.002(8) yes
V2 Yb V4 4_554 3_666 161.376(9) yes
V2 Yb V4 4_554 4_554 43.587(9) yes
V2 Yb V3 4_555 1_554 130.036(8) yes
V2 Yb V3 4_555 . 70.057(7) yes
V2 Yb V3 4_555 3_666 53.758(8) yes
V2 Yb V3 4_555 4_564 109.644(9) yes
V2 Yb V4 4_555 2_655 84.845(8) yes
V2 Yb V4 4_555 3_666 110.877(9) yes
V2 Yb V4 4_555 4_554 43.592(9) yes
V3 Yb V3 1_554 . 91.705(8) yes
V3 Yb V3 1_554 3_666 80.397(8) yes
V3 Yb V3 1_554 4_564 119.584(9) yes
V3 Yb V4 1_554 2_655 105.829(9) yes
V3 Yb V4 1_554 3_666 94.192(9) yes
V3 Yb V4 1_554 4_554 102.007(9) yes
V3 Yb V3 . 3_666 44.130(8) yes
V3 Yb V3 . 4_564 119.599(9) yes
V3 Yb V4 . 2_655 154.878(9) yes
V3 Yb V4 . 3_666 56.734(9) yes
V3 Yb V4 . 4_554 102.424(9) yes
V3 Yb V3 3_666 4_564 157.372(10) yes
V3 Yb V4 3_666 2_655 120.322(9) yes
V3 Yb V4 3_666 3_666 100.147(9) yes
V3 Yb V4 3_666 4_554 63.650(9) yes
V3 Yb V4 4_564 2_655 67.186(10) yes
V3 Yb V4 4_564 3_666 69.741(10) yes
V3 Yb V4 4_564 4_554 117.163(10) yes
V4 Yb V4 2_655 3_666 136.914(10) yes
V4 Yb V4 2_655 4_554 56.944(10) yes
V4 Yb V4 3_666 4_554 154.236(10) yes
Yb V1 Yb . 3_665 124.054(12) yes
Yb V1 Yb . 4_464 106.403(10) yes
Yb V1 Yb . 4_465 107.023(10) yes
Yb V1 V1 . 3_665 71.956(11) yes
Yb V1 V2 . 2_555 154.851(15) yes
Yb V1 V2 . 3_665 58.803(9) yes
Yb V1 V3 . 1_554 85.467(12) yes
Yb V1 V3 . . 86.147(12) yes
Yb V1 V3 . 3_666 75.415(11) yes
Yb V1 V4 . 2_555 153.361(15) yes
Yb V1 V4 . 3_666 59.389(9) yes
Yb V1 Yb 3_665 4_464 90.422(8) yes
Yb V1 Yb 3_665 4_465 126.300(10) yes
Yb V1 V1 3_665 3_665 52.099(9) yes
Yb V1 V2 3_665 2_555 73.913(10) yes
Yb V1 V2 3_665 3_665 132.011(13) yes
Yb V1 V3 3_665 1_554 67.083(11) yes
Yb V1 V3 3_665 . 115.574(14) yes
Yb V1 V3 3_665 3_666 74.222(11) yes
Yb V1 V4 3_665 2_555 52.862(8) yes
Yb V1 V4 3_665 3_666 175.976(13) yes
Yb V1 Yb 4_464 4_465 90.195(8) yes
Yb V1 V1 4_464 3_665 106.105(12) yes
Yb V1 V2 4_464 2_555 89.488(10) yes
Yb V1 V2 4_464 3_665 51.452(8) yes
Yb V1 V3 4_464 1_554 47.997(9) yes
Yb V1 V3 4_464 . 138.324(14) yes
Yb V1 V3 4_464 3_666 161.628(15) yes
Yb V1 V4 4_464 2_555 50.827(8) yes
Yb V1 V4 4_464 3_666 86.406(10) yes
Yb V1 V1 4_465 3_665 163.380(14) yes
Yb V1 V2 4_465 2_555 52.399(9) yes
Yb V1 V2 4_465 3_665 86.600(10) yes
Yb V1 V3 4_465 1_554 138.017(14) yes
Yb V1 V3 4_465 . 48.309(10) yes
Yb V1 V3 4_465 3_666 106.931(13) yes
Yb V1 V4 4_465 2_555 88.576(10) yes
Yb V1 V4 4_465 3_666 51.326(8) yes
V1 V1 V2 3_665 2_555 122.964(15) yes
V1 V1 V2 3_665 3_665 105.947(14) yes
V1 V1 V3 3_665 1_554 58.524(12) yes
V1 V1 V3 3_665 . 115.556(16) yes
V1 V1 V3 3_665 3_666 56.503(12) yes
V1 V1 V4 3_665 2_555 99.116(14) yes
V1 V1 V4 3_665 3_666 131.287(14) yes
V2 V1 V2 2_555 3_665 125.072(14) yes
V2 V1 V3 2_555 1_554 119.333(15) yes
V2 V1 V3 2_555 . 69.299(13) yes
V2 V1 V3 2_555 3_666 95.686(14) yes
V2 V1 V4 2_555 2_555 50.514(10) yes
V2 V1 V4 2_555 3_666 103.553(13) yes
V2 V1 V3 3_665 1_554 65.515(12) yes
V2 V1 V3 3_665 . 112.415(15) yes
V2 V1 V3 3_665 3_666 134.199(15) yes
V2 V1 V4 3_665 2_555 102.050(13) yes
V2 V1 V4 3_665 3_666 46.838(10) yes
V3 V1 V3 1_554 . 171.024(18) yes
V3 V1 V3 1_554 3_666 115.027(16) yes
V3 V1 V4 1_554 2_555 68.901(12) yes
V3 V1 V4 1_554 3_666 112.235(15) yes
V3 V1 V3 . 3_666 59.503(13) yes
V3 V1 V4 . 2_555 119.807(15) yes
V3 V1 V4 . 3_666 65.751(12) yes
V3 V1 V4 3_666 2_555 121.353(15) yes
V3 V1 V4 3_666 3_666 109.331(14) yes
V4 V1 V4 2_555 3_666 123.115(14) yes
Yb V2 Yb 2_645 3_665 116.409(11) yes
Yb V2 Yb 2_645 4_454 134.458(11) yes
Yb V2 Yb 2_645 4_455 96.592(9) yes
Yb V2 V1 2_645 2_545 128.067(13) yes
Yb V2 V1 2_645 3_665 70.412(9) yes
Yb V2 V2 2_645 3_655 80.959(11) yes
Yb V2 V3 2_645 2_545 167.728(14) yes
Yb V2 V3 2_645 3_666 51.225(8) yes
Yb V2 V4 2_645 1_554 113.180(13) yes
Yb V2 V4 2_645 . 63.322(10) yes
Yb V2 V4 2_645 3_656 58.286(10) yes
Yb V2 Yb 3_665 4_454 93.260(9) yes
Yb V2 Yb 3_665 4_455 130.756(10) yes
Yb V2 V1 3_665 2_545 74.763(10) yes
Yb V2 V1 3_665 3_665 50.526(8) yes
Yb V2 V2 3_665 3_655 125.422(14) yes
Yb V2 V3 3_665 2_545 52.116(8) yes
Yb V2 V3 3_665 3_666 70.378(10) yes
Yb V2 V4 3_665 1_554 63.248(11) yes
Yb V2 V4 3_665 . 114.746(14) yes
Yb V2 V4 3_665 3_656 174.564(15) yes
Yb V2 Yb 4_454 4_455 87.177(7) yes
Yb V2 V1 4_454 2_545 91.266(10) yes
Yb V2 V1 4_454 3_665 113.164(11) yes
Yb V2 V2 4_454 3_655 53.499(9) yes
Yb V2 V3 4_454 2_545 55.902(8) yes
Yb V2 V3 4_454 3_666 159.536(13) yes
Yb V2 V4 4_454 1_554 49.095(10) yes
Yb V2 V4 4_454 . 135.666(14) yes
Yb V2 V4 4_454 3_656 91.727(12) yes
Yb V2 V1 4_455 2_545 56.007(9) yes
Yb V2 V1 4_455 3_665 159.622(13) yes
Yb V2 V2 4_455 3_655 93.507(12) yes
Yb V2 V3 4_455 2_545 90.126(10) yes
Yb V2 V3 4_455 3_666 112.699(11) yes
Yb V2 V4 4_455 1_554 136.271(14) yes
Yb V2 V4 4_455 . 48.491(9) yes
Yb V2 V4 4_455 3_656 51.664(9) yes
V1 V2 V1 2_545 3_665 119.360(14) yes
V1 V2 V2 2_545 3_655 136.467(16) yes
V1 V2 V3 2_545 2_545 49.023(10) yes
V1 V2 V3 2_545 3_666 95.926(13) yes
V1 V2 V4 2_545 1_554 116.314(15) yes
V1 V2 V4 2_545 . 66.243(12) yes
V1 V2 V4 2_545 3_656 107.302(15) yes
V1 V2 V2 3_665 3_655 99.597(13) yes
V1 V2 V3 3_665 2_545 100.169(12) yes
V1 V2 V3 3_665 3_666 46.935(10) yes
V1 V2 V4 3_665 1_554 64.089(12) yes
V1 V2 V4 3_665 . 111.166(15) yes
V1 V2 V4 3_665 3_656 125.167(14) yes
V2 V2 V3 3_655 2_545 108.954(14) yes
V2 V2 V3 3_655 3_666 126.228(14) yes
V2 V2 V4 3_655 1_554 62.438(13) yes
V2 V2 V4 3_655 . 118.950(16) yes
V2 V2 V4 3_655 3_656 56.611(12) yes
V3 V2 V3 2_545 3_666 116.631(13) yes
V3 V2 V4 2_545 1_554 67.374(12) yes
V3 V2 V4 2_545 . 115.260(14) yes
V3 V2 V4 2_545 3_656 133.050(15) yes
V3 V2 V4 3_666 1_554 110.908(15) yes
V3 V2 V4 3_666 . 64.409(12) yes
V3 V2 V4 3_666 3_656 104.281(14) yes
V4 V2 V4 1_554 . 175.190(18) yes
V4 V2 V4 1_554 3_656 119.049(16) yes
V4 V2 V4 . 3_656 62.536(13) yes
Yb V3 Yb . 1_556 91.705(8) yes
Yb V3 Yb . 3_666 135.870(11) yes
Yb V3 Yb . 4_465 107.408(11) yes
Yb V3 V1 . . 48.307(9) yes
Yb V3 V1 . 1_556 139.980(14) yes
Yb V3 V1 . 3_666 100.056(12) yes
Yb V3 V2 . 2_555 109.797(11) yes
Yb V3 V2 . 3_666 86.792(10) yes
Yb V3 V3 . 3_666 61.316(10) yes
Yb V3 V4 . 2_556 156.016(13) yes
Yb V3 V4 . 3_666 50.966(8) yes
Yb V3 Yb 1_556 3_666 99.603(9) yes
Yb V3 Yb 1_556 4_465 107.380(11) yes
Yb V3 V1 1_556 . 139.958(14) yes
Yb V3 V1 1_556 1_556 48.328(9) yes
Yb V3 V1 1_556 3_666 60.329(10) yes
Yb V3 V2 1_556 2_555 157.274(13) yes
Yb V3 V2 1_556 3_666 51.455(8) yes
Yb V3 V3 1_556 3_666 104.559(12) yes
Yb V3 V4 1_556 2_556 110.484(11) yes
Yb V3 V4 1_556 3_666 88.052(10) yes
Yb V3 Yb 3_666 4_465 109.438(11) yes
Yb V3 V1 3_666 . 110.925(13) yes
Yb V3 V1 3_666 1_556 65.872(11) yes
Yb V3 V1 3_666 3_666 52.729(9) yes
Yb V3 V2 3_666 2_555 70.340(9) yes
Yb V3 V2 3_666 3_666 132.824(13) yes
Yb V3 V3 3_666 3_666 74.554(11) yes
Yb V3 V4 3_666 2_556 51.284(8) yes
Yb V3 V4 3_666 3_666 168.954(13) yes
Yb V3 V1 4_465 . 86.685(13) yes
Yb V3 V1 4_465 1_556 86.655(13) yes
Yb V3 V1 4_465 3_666 150.452(16) yes
Yb V3 V2 4_465 2_555 60.047(9) yes
Yb V3 V2 4_465 3_666 60.390(9) yes
Yb V3 V3 4_465 3_666 146.455(16) yes
Yb V3 V4 4_465 2_556 58.262(9) yes
Yb V3 V4 4_465 3_666 60.309(9) yes
V1 V3 V1 . 1_556 171.024(18) yes
V1 V3 V1 . 3_666 120.497(17) yes
V1 V3 V2 . 2_555 61.678(12) yes
V1 V3 V2 . 3_666 113.935(15) yes
V1 V3 V3 . 3_666 61.915(13) yes
V1 V3 V4 . 2_556 108.763(14) yes
V1 V3 V4 . 3_666 66.242(12) yes
V1 V3 V1 1_556 3_666 64.973(13) yes
V1 V3 V2 1_556 2_555 109.645(14) yes
V1 V3 V2 1_556 3_666 67.550(12) yes
V1 V3 V3 1_556 3_666 123.033(17) yes
V1 V3 V4 1_556 2_556 62.493(12) yes
V1 V3 V4 1_556 3_666 115.171(15) yes
V1 V3 V2 3_666 2_555 120.187(15) yes
V1 V3 V2 3_666 3_666 111.616(14) yes
V1 V3 V3 3_666 3_666 58.582(13) yes
V1 V3 V4 3_666 2_556 98.887(14) yes
V1 V3 V4 3_666 3_666 138.243(15) yes
V2 V3 V2 2_555 3_666 120.430(13) yes
V2 V3 V3 2_555 3_666 92.577(14) yes
V2 V3 V4 2_555 2_556 47.158(10) yes
V2 V3 V4 2_555 3_666 99.636(13) yes
V2 V3 V3 3_666 3_666 141.168(15) yes
V2 V3 V4 3_666 2_556 99.744(12) yes
V2 V3 V4 3_666 3_666 47.810(10) yes
V3 V3 V4 3_666 2_556 118.474(15) yes
V3 V3 V4 3_666 3_666 111.394(15) yes
V4 V3 V4 2_556 3_666 118.563(13) yes
Yb V4 Yb 2_645 3_666 119.964(12) yes
Yb V4 Yb 2_645 4_455 123.056(12) yes
Yb V4 V1 2_645 2_545 127.288(13) yes
Yb V4 V1 2_645 3_666 72.414(10) yes
Yb V4 V2 2_645 . 65.518(10) yes
Yb V4 V2 2_645 1_556 117.886(14) yes
Yb V4 V2 2_645 3_656 82.334(11) yes
Yb V4 V3 2_645 2_546 170.338(14) yes
Yb V4 V3 2_645 3_666 52.505(8) yes
Yb V4 V4 2_645 3_656 58.642(10) yes
Yb V4 Yb 3_666 4_455 116.940(11) yes
Yb V4 V1 3_666 2_545 74.783(10) yes
Yb V4 V1 3_666 3_666 52.182(8) yes
Yb V4 V2 3_666 . 116.577(14) yes
Yb V4 V2 3_666 1_556 65.266(11) yes
Yb V4 V2 3_666 3_656 125.950(14) yes
Yb V4 V3 3_666 2_546 51.997(8) yes
Yb V4 V3 3_666 3_666 72.300(10) yes
Yb V4 V4 3_666 3_656 177.539(16) yes
Yb V4 V1 4_455 2_545 66.633(10) yes
Yb V4 V1 4_455 3_666 156.324(14) yes
Yb V4 V2 4_455 . 87.923(13) yes
Yb V4 V2 4_455 1_556 87.312(13) yes
Yb V4 V2 4_455 3_656 66.225(11) yes
Yb V4 V3 4_455 2_546 65.066(9) yes
Yb V4 V3 4_455 3_666 155.096(14) yes
Yb V4 V4 4_455 3_656 64.413(10) yes
V1 V4 V1 2_545 3_666 120.747(14) yes
V1 V4 V2 2_545 . 63.243(12) yes
V1 V4 V2 2_545 1_556 114.067(15) yes
V1 V4 V2 2_545 3_656 132.769(15) yes
V1 V4 V3 2_545 2_546 48.605(10) yes
V1 V4 V3 2_545 3_666 96.166(13) yes
V1 V4 V4 2_545 3_656 104.350(14) yes
V1 V4 V2 3_666 . 115.668(15) yes
V1 V4 V2 3_666 1_556 69.073(13) yes
V1 V4 V2 3_666 3_656 101.791(14) yes
V1 V4 V3 3_666 2_546 101.798(13) yes
V1 V4 V3 3_666 3_666 48.007(10) yes
V1 V4 V4 3_666 3_656 127.443(14) yes
V2 V4 V2 . 1_556 175.190(18) yes
V2 V4 V2 . 3_656 117.464(16) yes
V2 V4 V3 . 2_546 111.776(14) yes
V2 V4 V3 . 3_666 67.781(12) yes
V2 V4 V4 . 3_656 61.126(13) yes
V2 V4 V2 1_556 3_656 60.951(13) yes
V2 V4 V3 1_556 2_546 65.468(12) yes
V2 V4 V3 1_556 3_666 116.893(15) yes
V2 V4 V4 1_556 3_656 117.099(16) yes
V2 V4 V3 3_656 2_546 106.684(14) yes
V2 V4 V3 3_656 3_666 129.204(15) yes
V2 V4 V4 3_656 3_656 56.338(12) yes
V3 V4 V3 2_546 3_666 117.856(13) yes
V3 V4 V4 2_546 3_656 129.148(15) yes
V3 V4 V4 3_666 3_656 105.610(14) yes
O1 Yb O2 3_665 3_665 93.36(6) yes
O1 Yb O3 3_665 . 71.64(6) yes
O1 Yb O4 3_665 3_665 93.52(6) yes
O1 Yb O5 3_665 3_666 69.69(6) yes
O1 Yb O6 3_665 3_666 139.84(6) yes
O1 Yb O7 3_665 4_564 70.29(6) yes
O1 Yb O8 3_665 3_666 140.60(6) yes
O2 Yb O3 3_665 . 139.05(6) yes
O2 Yb O4 3_665 3_665 74.06(6) yes
O2 Yb O5 3_665 3_666 142.81(6) yes
O2 Yb O6 3_665 3_666 74.69(6) yes
O2 Yb O7 3_665 4_564 69.88(6) yes
O2 Yb O8 3_665 3_666 118.98(6) yes
O3 Yb O4 . 3_665 69.31(6) yes
O3 Yb O5 . 3_666 68.26(6) yes
O3 Yb O6 . 3_666 139.87(6) yes
O3 Yb O7 . 4_564 132.89(6) yes
O3 Yb O8 . 3_666 69.14(6) yes
O4 Yb O5 3_665 3_666 137.39(6) yes
O4 Yb O6 3_665 3_666 118.41(6) yes
O4 Yb O7 3_665 4_564 139.07(6) yes
O4 Yb O8 3_665 3_666 76.24(6) yes
O5 Yb O6 3_666 3_666 96.79(6) yes
O5 Yb O7 3_666 4_564 73.21(6) yes
O5 Yb O8 3_666 3_666 92.19(6) yes
O6 Yb O7 3_666 4_564 69.60(6) yes
O6 Yb O8 3_666 3_666 74.76(6) yes
O7 Yb O8 4_564 3_666 139.14(6) yes
O1 V1 O3 2_555 . 95.08(7) yes
O1 V1 O4 2_555 . 104.32(7) yes
O1 V1 O4 2_555 3_665 172.92(7) yes
O1 V1 O5 2_555 2_555 96.87(7) yes
O1 V1 O8 2_555 3_666 88.85(7) yes
O3 V1 O4 . . 153.20(7) yes
O3 V1 O4 . 3_665 80.85(7) yes
O3 V1 O5 . 2_555 97.93(7) yes
O3 V1 O8 . 3_666 81.12(7) yes
O4 V1 O4 . 3_665 77.82(7) yes
O4 V1 O5 . 2_555 97.90(7) yes
O4 V1 O8 . 3_666 80.98(7) yes
O4 V1 O5 3_665 2_555 89.45(7) yes
O4 V1 O8 3_665 3_666 84.81(7) yes
O5 V1 O8 2_555 3_666 174.26(7) yes
O1 V2 O2 . 2_545 98.11(7) yes
O1 V2 O3 . 3_665 88.91(7) yes
O1 V2 O6 . 2_545 95.05(7) yes
O1 V2 O6 . 4_554 175.78(7) yes
O1 V2 O7 . 3_666 100.39(7) yes
O2 V2 O3 2_545 3_665 172.63(7) yes
O2 V2 O6 2_545 2_545 97.21(7) yes
O2 V2 O6 2_545 4_554 79.38(7) yes
O2 V2 O7 2_545 3_666 84.08(7) yes
O3 V2 O6 3_665 2_545 84.36(7) yes
O3 V2 O6 3_665 4_554 93.75(7) yes
O3 V2 O7 3_665 3_666 92.46(7) yes
O6 V2 O6 2_545 4_554 81.97(7) yes
O6 V2 O7 2_545 3_666 164.18(7) yes
O6 V2 O7 4_554 3_666 82.79(7) yes
O1 V3 O4 2_555 3_666 173.23(7) yes
O1 V3 O5 2_555 2_556 83.58(7) yes
O1 V3 O7 2_555 . 85.84(7) yes
O1 V3 O8 2_555 . 98.58(7) yes
O1 V3 O8 2_555 3_666 88.38(7) yes
O4 V3 O5 3_666 2_556 89.95(7) yes
O4 V3 O7 3_666 . 92.03(7) yes
O4 V3 O8 3_666 . 83.87(7) yes
O4 V3 O8 3_666 3_666 98.14(7) yes
O5 V3 O7 2_556 . 88.35(7) yes
O5 V3 O8 2_556 . 94.66(7) yes
O5 V3 O8 2_556 3_666 171.84(7) yes
O7 V3 O8 . . 174.89(7) yes
O7 V3 O8 . 3_666 92.45(7) yes
O8 V3 O8 . 3_666 85.15(7) yes
O2 V4 O2 2_545 4_555 78.80(7) yes
O2 V4 O3 2_545 3_666 173.56(7) yes
O2 V4 O5 2_545 . 92.93(7) yes
O2 V4 O6 2_545 2_546 87.93(7) yes
O2 V4 O7 2_545 3_666 85.60(7) yes
O2 V4 O3 4_555 3_666 95.90(7) yes
O2 V4 O5 4_555 . 169.71(8) yes
O2 V4 O6 4_555 2_546 81.27(7) yes
O2 V4 O7 4_555 3_666 84.47(7) yes
O3 V4 O5 3_666 . 91.92(8) yes
O3 V4 O6 3_666 2_546 87.65(7) yes
O3 V4 O7 3_666 3_666 97.61(7) yes
O5 V4 O6 . 2_546 92.41(8) yes
O5 V4 O7 . 3_666 101.14(8) yes
O6 V4 O7 2_546 3_666 165.24(7) yes

loop_
_geom_bond_atom_site_label_1
_geom_bond_atom_site_label_2
_geom_bond_site_symmetry_2
_geom_bond_distance
_geom_bond_publ_flag
Yb V1 . 3.0168(4) yes
Yb V1 3_665 3.6352(4) yes
Yb V1 4_564 4.0712(4) yes
Yb V1 4_565 4.0910(4) yes
Yb V2 2_655 3.3960(4) yes
Yb V2 3_665 3.3430(4) yes
Yb V2 4_554 4.2128(4) yes
Yb V2 4_555 4.1722(4) yes
Yb V3 1_554 4.0261(4) yes
Yb V3 . 4.0310(4) yes
Yb V3 3_666 3.6688(4) yes
Yb V3 4_564 3.0453(4) yes
Yb V4 2_655 3.3343(4) yes
Yb V4 3_666 3.2867(4) yes
Yb V4 4_554 3.1569(4) yes
V1 V1 3_665 3.1676(5) yes
V1 V2 2_555 3.3627(5) yes
V1 V2 3_665 3.6879(5) yes
V1 V3 1_554 2.9152(5) yes
V1 V3 . 2.8839(5) yes
V1 V3 3_666 2.9815(5) yes
V1 V4 2_555 3.4468(5) yes
V1 V4 3_666 3.5514(5) yes
V2 V2 3_655 3.0154(5) yes
V2 V3 2_545 3.5733(5) yes
V2 V3 3_666 3.6315(5) yes
V2 V4 1_554 2.8800(5) yes
V2 V4 . 2.9065(5) yes
V2 V4 3_656 3.0579(5) yes
V3 V3 3_666 2.9119(5) yes
V3 V4 2_556 3.6256(5) yes
V3 V4 3_666 3.5379(5) yes
V4 V4 3_656 3.0985(5) yes
Yb O1 3_665 2.4092(18) yes
Yb O2 3_665 2.2757(17) yes
Yb O3 . 2.3755(17) yes
Yb O4 3_665 2.2664(17) yes
Yb O5 3_666 2.4634(18) yes
Yb O6 3_666 2.2944(17) yes
Yb O7 4_564 2.3477(17) yes
Yb O8 3_666 2.2460(17) yes
V1 O1 2_555 1.9754(18) yes
V1 O3 . 1.9882(18) yes
V1 O4 . 1.9869(18) yes
V1 O4 3_665 2.0832(17) yes
V1 O5 2_555 2.0395(19) yes
V1 O8 3_666 2.0474(17) yes
V2 O1 . 1.9702(18) yes
V2 O2 2_545 2.0313(18) yes
V2 O3 3_665 2.0281(18) yes
V2 O6 2_545 1.9813(18) yes
V2 O6 4_554 2.0132(17) yes
V2 O7 3_666 1.9941(17) yes
V3 O1 2_555 2.0409(18) yes
V3 O4 3_666 1.9658(18) yes
V3 O5 2_556 2.1358(19) yes
V3 O7 . 1.9800(17) yes
V3 O8 . 1.9546(18) yes
V3 O8 3_666 1.9995(17) yes
V4 O2 2_545 2.0183(18) yes
V4 O2 4_555 1.9915(17) yes
V4 O3 3_666 1.9128(18) yes
V4 O5 . 1.8649(18) yes
V4 O6 2_546 1.9748(18) yes
V4 O7 3_666 1.9486(17) yes
